data_7129373
loop_
_publ_author_name
'Budy, Hendrik'
'Prey, Sven E.'
'Buch, Christoph D.'
'Bolte, Michael'
'Lerner, Hans-Wolfram'
'Wagner, Matthias'

_publ_section_title
;
 Nucleophilic borylation of fluorobenzenes with reduced arylboranes
;
_journal_name_full 'Chemical Communications'
_journal_paper_doi 10.1039/D1CC06225E
_journal_year 2021
_chemical_formula_moiety 'C26 H28 B F2, C16 H36 Na O6'
_chemical_formula_sum 'C42 H64 B F2 Na O6'
_chemical_formula_weight 736.73
_space_group_crystal_system triclinic
_space_group_IT_number 2
_space_group_name_Hall '-P 1'
_space_group_name_H-M_alt 'P -1'
_atom_sites_solution_hydrogens mixed
_atom_sites_solution_primary direct
_audit_creation_method SHELXL-2018/3
_audit_update_record
;
2021-11-02 deposited with the CCDC.	2021-11-29 downloaded from the CCDC.
;
_cell_angle_alpha 99.757(4)
_cell_angle_beta 95.418(4)
_cell_angle_gamma 111.364(4)
_cell_formula_units_Z 2
_cell_length_a 10.8845(5)
_cell_length_b 11.5297(6)
_cell_length_c 19.0040(10)
_cell_measurement_reflns_used 26770
_cell_measurement_temperature 173(2)
_cell_measurement_theta_max 26.14
_cell_measurement_theta_min 3.18
_cell_volume 2157.0(2)
_computing_cell_refinement 'X-Area (Stoe & Cie, 2001)'
_computing_data_collection 'X-Area (Stoe & Cie, 2001)'
_computing_data_reduction 'X-Area (Stoe & Cie, 2001)'
_computing_molecular_graphics 'XP in SHELXTL-Plus (Sheldrick, 2008)'
_computing_publication_material SHELXL
_computing_structure_refinement 'SHELXL (Sheldrick, 2008)'
_computing_structure_solution 'SHELXS (Sheldrick, 2008)'
_diffrn_ambient_temperature 173(2)
_diffrn_measured_fraction_theta_full 0.996
_diffrn_measured_fraction_theta_max 0.982
_diffrn_measurement_device_type 'STOE IPDS II two-circle-diffractometer'
_diffrn_measurement_method \w
_diffrn_radiation_type MoK\a
_diffrn_radiation_wavelength 0.71073
_diffrn_reflns_av_R_equivalents 0.0306
_diffrn_reflns_av_unetI/netI 0.0241
_diffrn_reflns_Laue_measured_fraction_full 0.996
_diffrn_reflns_Laue_measured_fraction_max 0.982
_diffrn_reflns_limit_h_max 13
_diffrn_reflns_limit_h_min -13
_diffrn_reflns_limit_k_max 13
_diffrn_reflns_limit_k_min -14
_diffrn_reflns_limit_l_max 23
_diffrn_reflns_limit_l_min -23
_diffrn_reflns_number 26770
_diffrn_reflns_point_group_measured_fraction_full 0.996
_diffrn_reflns_point_group_measured_fraction_max 0.982
_diffrn_reflns_theta_full 25.000
_diffrn_reflns_theta_max 25.704
_diffrn_reflns_theta_min 3.311
_diffrn_source 'Genix 3D I\mS microfocus X-ray source'
_exptl_absorpt_coefficient_mu 0.087
_exptl_absorpt_correction_T_max 1.000
_exptl_absorpt_correction_T_min 0.467
_exptl_absorpt_correction_type multi-scan
_exptl_absorpt_process_details 'X-Area (Stoe & Cie, 2001)'
_exptl_crystal_colour colourless
_exptl_crystal_density_diffrn 1.134
_exptl_crystal_description block
_exptl_crystal_F_000 796
_exptl_crystal_size_max 0.270
_exptl_crystal_size_mid 0.270
_exptl_crystal_size_min 0.250
_refine_diff_density_max 0.515
_refine_diff_density_min -0.319
_refine_diff_density_rms 0.045
_refine_ls_extinction_method none
_refine_ls_goodness_of_fit_ref 1.127
_refine_ls_hydrogen_treatment mixed
_refine_ls_matrix_type full
_refine_ls_number_parameters 566
_refine_ls_number_reflns 8073
_refine_ls_number_restraints 150
_refine_ls_restrained_S_all 1.150
_refine_ls_R_factor_all 0.0857
_refine_ls_R_factor_gt 0.0661
_refine_ls_shift/su_max 0.000
_refine_ls_shift/su_mean 0.000
_refine_ls_structure_factor_coef Fsqd
_refine_ls_weighting_details 'w=1/[\s^2^(Fo^2^)+(0.0521P)^2^+1.9713P] where P=(Fo^2^+2Fc^2^)/3'
_refine_ls_weighting_scheme calc
_refine_ls_wR_factor_gt 0.1503
_refine_ls_wR_factor_ref 0.1665
_reflns_Friedel_coverage 0.000
_reflns_number_gt 6477
_reflns_number_total 8073
_reflns_threshold_expression 'I > 2\s(I)'
_cod_data_source_file d1cc06225e2.cif
_cod_data_source_block wa3183
_cod_database_code 7129373
_shelx_shelxl_version_number 2018/3
_shelx_space_group_comment
; 
The symmetry employed for this shelxl refinement is uniquely defined 
by the following loop, which should always be used as a source of 
symmetry information in preference to the above space-group names. 
They are only intended as comments. 
;
_shelx_estimated_absorpt_t_min 0.977
_shelx_estimated_absorpt_t_max 0.978

loop_
_space_group_symop_operation_xyz
'x, y, z'
'-x, -y, -z'

loop_
_atom_site_label
_atom_site_type_symbol
_atom_site_fract_x
_atom_site_fract_y
_atom_site_fract_z
_atom_site_U_iso_or_equiv
_atom_site_adp_type
_atom_site_occupancy
_atom_site_site_symmetry_order
_atom_site_calc_flag
_atom_site_refinement_flags_posn
_atom_site_refinement_flags_adp
_atom_site_refinement_flags_occupancy
_atom_site_disorder_assembly
_atom_site_disorder_group
B1 B 0.0232(2) 0.7254(2) 0.71947(14) 0.0290(5) Uani 1 1 d . . . . .
H1 H -0.040(3) 0.616(3) 0.7093(14) 0.045(7) Uiso 1 1 d . . . . .
F1 F -0.1464(2) 1.07496(18) 0.78061(10) 0.0684(5) Uani 1 1 d . . . . .
F2 F -0.34184(14) 0.77125(16) 0.56203(8) 0.0508(4) Uani 1 1 d . . . . .
C1 C 0.1378(2) 0.75624(19) 0.66799(12) 0.0264(4) Uani 1 1 d . . . . .
C2 C 0.2660(2) 0.8142(2) 0.71120(12) 0.0269(4) Uani 1 1 d . . . . .
C3 C 0.3805(2) 0.8476(2) 0.67992(12) 0.0311(5) Uani 1 1 d . . . . .
H3 H 0.466331 0.887393 0.709613 0.037 Uiso 1 1 calc R U . . .
C4 C 0.3690(2) 0.8227(2) 0.60502(12) 0.0314(5) Uani 1 1 d . . . . .
H4 H 0.447846 0.845509 0.583894 0.038 Uiso 1 1 calc R U . . .
C5 C 0.2440(2) 0.7648(2) 0.56002(12) 0.0287(5) Uani 1 1 d . . . . .
C6 C 0.1304(2) 0.7333(2) 0.59296(12) 0.0286(5) Uani 1 1 d . . . . .
H6 H 0.044655 0.694874 0.563094 0.034 Uiso 1 1 calc R U . . .
C7 C 0.2350(2) 0.7330(2) 0.47706(12) 0.0363(5) Uani 1 1 d . . . . .
C8 C 0.0940(4) 0.6885(6) 0.4359(2) 0.0624(15) Uani 0.724(6) 1 d . U P A 1
H8A H 0.057826 0.753916 0.449404 0.094 Uiso 0.724(6) 1 calc R U P A 1
H8B H 0.095612 0.673991 0.383689 0.094 Uiso 0.724(6) 1 calc R U P A 1
H8C H 0.037482 0.608805 0.447837 0.094 Uiso 0.724(6) 1 calc R U P A 1
C9 C 0.2906(5) 0.6311(5) 0.4558(2) 0.0598(14) Uani 0.724(6) 1 d . U P A 1
H9A H 0.381829 0.659537 0.482331 0.090 Uiso 0.724(6) 1 calc R U P A 1
H9B H 0.233793 0.551495 0.467747 0.090 Uiso 0.724(6) 1 calc R U P A 1
H9C H 0.291923 0.616681 0.403599 0.090 Uiso 0.724(6) 1 calc R U P A 1
C10 C 0.3223(5) 0.8544(5) 0.4524(2) 0.0617(14) Uani 0.724(6) 1 d . U P A 1
H10A H 0.414538 0.885872 0.478096 0.093 Uiso 0.724(6) 1 calc R U P A 1
H10B H 0.321096 0.833245 0.400088 0.093 Uiso 0.724(6) 1 calc R U P A 1
H10C H 0.286224 0.920625 0.463409 0.093 Uiso 0.724(6) 1 calc R U P A 1
C8' C 0.1492(14) 0.7924(14) 0.4427(6) 0.055(3) Uani 0.276(6) 1 d . U P A 2
H8'1 H 0.062966 0.766319 0.459640 0.083 Uiso 0.276(6) 1 calc R U P A 2
H8'2 H 0.194565 0.885585 0.456135 0.083 Uiso 0.276(6) 1 calc R U P A 2
H8'3 H 0.134338 0.763839 0.389853 0.083 Uiso 0.276(6) 1 calc R U P A 2
C9' C 0.1608(15) 0.5819(11) 0.4530(6) 0.064(4) Uani 0.276(6) 1 d . U P A 2
H9'1 H 0.073006 0.555341 0.468234 0.096 Uiso 0.276(6) 1 calc R U P A 2
H9'2 H 0.149063 0.555586 0.400154 0.096 Uiso 0.276(6) 1 calc R U P A 2
H9'3 H 0.214624 0.541859 0.475696 0.096 Uiso 0.276(6) 1 calc R U P A 2
C10' C 0.3657(12) 0.7692(15) 0.4534(6) 0.069(4) Uani 0.276(6) 1 d . U P A 2
H10D H 0.418809 0.729049 0.476691 0.103 Uiso 0.276(6) 1 calc R U P A 2
H10E H 0.352744 0.740455 0.400625 0.103 Uiso 0.276(6) 1 calc R U P A 2
H10F H 0.412971 0.862201 0.466907 0.103 Uiso 0.276(6) 1 calc R U P A 2
C11 C 0.1212(2) 0.7775(2) 0.79800(12) 0.0290(5) Uani 1 1 d . . . . .
C12 C 0.2563(2) 0.8259(2) 0.78863(12) 0.0278(5) Uani 1 1 d . . . . .
C13 C 0.3593(2) 0.8712(2) 0.84781(13) 0.0350(5) Uani 1 1 d . . . . .
H13 H 0.449823 0.904826 0.840753 0.042 Uiso 1 1 calc R U . . .
C14 C 0.3307(2) 0.8675(3) 0.91678(13) 0.0406(6) Uani 1 1 d . . . . .
H14 H 0.402011 0.898057 0.956757 0.049 Uiso 1 1 calc R U . . .
C15 C 0.1988(2) 0.8195(3) 0.92882(13) 0.0393(6) Uani 1 1 d . . . . .
C16 C 0.0967(2) 0.7761(2) 0.86838(13) 0.0364(5) Uani 1 1 d . . . . .
H16 H 0.006376 0.744260 0.875873 0.044 Uiso 1 1 calc R U . . .
C17 C 0.1659(3) 0.8113(3) 1.00511(15) 0.0542(7) Uani 1 1 d . . . . .
C18 C 0.2879(5) 0.8856(8) 1.0644(3) 0.080(2) Uani 0.778(11) 1 d . U P B 1
H18A H 0.325043 0.975228 1.060860 0.121 Uiso 0.778(11) 1 calc R U P B 1
H18B H 0.261334 0.880022 1.111925 0.121 Uiso 0.778(11) 1 calc R U P B 1
H18C H 0.355813 0.849173 1.058375 0.121 Uiso 0.778(11) 1 calc R U P B 1
C19 C 0.1074(11) 0.6738(6) 1.0093(3) 0.118(3) Uani 0.778(11) 1 d . U P B 1
H19A H 0.029202 0.627503 0.970960 0.177 Uiso 0.778(11) 1 calc R U P B 1
H19B H 0.174499 0.636557 1.003118 0.177 Uiso 0.778(11) 1 calc R U P B 1
H19C H 0.080021 0.667406 1.056668 0.177 Uiso 0.778(11) 1 calc R U P B 1
C20 C 0.0639(6) 0.8723(9) 1.0205(2) 0.085(2) Uani 0.778(11) 1 d . U P B 1
H20A H 0.102068 0.962290 1.017776 0.127 Uiso 0.778(11) 1 calc R U P B 1
H20B H -0.018071 0.827240 0.984492 0.127 Uiso 0.778(11) 1 calc R U P B 1
H20C H 0.042663 0.866124 1.069078 0.127 Uiso 0.778(11) 1 calc R U P B 1
C18' C 0.240(3) 0.931(3) 1.0582(12) 0.100(9) Uani 0.222(11) 1 d . U P B 2
H18D H 0.335177 0.960738 1.054880 0.150 Uiso 0.222(11) 1 calc R U P B 2
H18E H 0.205921 0.995998 1.048267 0.150 Uiso 0.222(11) 1 calc R U P B 2
H18F H 0.227664 0.917938 1.107072 0.150 Uiso 0.222(11) 1 calc R U P B 2
C19' C 0.216(3) 0.706(3) 1.0302(15) 0.121(9) Uani 0.222(11) 1 d . U P B 2
H19D H 0.169223 0.623306 0.996053 0.182 Uiso 0.222(11) 1 calc R U P B 2
H19E H 0.312802 0.733063 1.030829 0.182 Uiso 0.222(11) 1 calc R U P B 2
H19F H 0.196820 0.697286 1.078818 0.182 Uiso 0.222(11) 1 calc R U P B 2
C20' C 0.0177(19) 0.762(3) 1.0082(9) 0.075(6) Uani 0.222(11) 1 d . U P B 2
H20D H -0.028834 0.681849 0.972156 0.112 Uiso 0.222(11) 1 calc R U P B 2
H20E H 0.003823 0.747261 1.056671 0.112 Uiso 0.222(11) 1 calc R U P B 2
H20F H -0.017921 0.825320 0.997865 0.112 Uiso 0.222(11) 1 calc R U P B 2
C21 C -0.07896(19) 0.7956(2) 0.70516(11) 0.0273(5) Uani 1 1 d . . . . .
C22 C -0.0751(2) 0.9046(2) 0.75259(12) 0.0338(5) Uani 1 1 d . . . . .
H22 H -0.015569 0.936616 0.797624 0.041 Uiso 1 1 calc R U . . .
C23 C -0.1571(3) 0.9653(2) 0.73422(14) 0.0414(6) Uani 1 1 d . . . . .
C24 C -0.2482(2) 0.9245(3) 0.67127(14) 0.0412(6) Uani 1 1 d . . . . .
H24 H -0.304226 0.967828 0.659962 0.049 Uiso 1 1 calc R U . . .
C25 C -0.2526(2) 0.8163(2) 0.62568(13) 0.0356(5) Uani 1 1 d . . . . .
C26 C -0.1727(2) 0.7518(2) 0.64084(12) 0.0306(5) Uani 1 1 d . . . . .
H26 H -0.180975 0.676904 0.607487 0.037 Uiso 1 1 calc R U . . .
Na1 Na 0.40653(9) 0.37499(9) 0.75598(5) 0.0369(2) Uani 1 1 d . . . . .
O31 O 0.5865(2) 0.57442(19) 0.81969(12) 0.0599(6) Uani 1 1 d . . . . .
O32 O 0.6167(2) 0.3541(2) 0.75175(12) 0.0626(6) Uani 1 1 d . . . . .
C31 C 0.5677(5) 0.6899(3) 0.8198(2) 0.0957(15) Uani 1 1 d . . . . .
H31A H 0.484770 0.684368 0.837799 0.144 Uiso 1 1 calc R U . . .
H31B H 0.643547 0.761179 0.851256 0.144 Uiso 1 1 calc R U . . .
H31C H 0.561843 0.703905 0.770344 0.144 Uiso 1 1 calc R U . . .
C32 C 0.7053(3) 0.5781(4) 0.7940(2) 0.0834(12) Uani 1 1 d . . . . .
H32A H 0.782849 0.652038 0.823724 0.100 Uiso 1 1 calc R U . . .
H32B H 0.699608 0.587985 0.743229 0.100 Uiso 1 1 calc R U . . .
C33 C 0.7236(3) 0.4590(5) 0.7983(2) 0.0851(13) Uani 1 1 d . . . . .
H33A H 0.809887 0.463534 0.783721 0.102 Uiso 1 1 calc R U . . .
H33B H 0.725556 0.447467 0.848772 0.102 Uiso 1 1 calc R U . . .
C34 C 0.6251(5) 0.2347(5) 0.7531(2) 0.0910(14) Uani 1 1 d . . . . .
H34A H 0.548838 0.166614 0.719982 0.136 Uiso 1 1 calc R U . . .
H34B H 0.708663 0.234782 0.737813 0.136 Uiso 1 1 calc R U . . .
H34C H 0.623643 0.220093 0.802375 0.136 Uiso 1 1 calc R U . . .
O41 O 0.2070(3) 0.4167(3) 0.75957(16) 0.0848(8) Uani 1 1 d . . . . .
O42 O 0.3837(2) 0.4849(2) 0.66479(11) 0.0570(5) Uani 1 1 d . . . . .
C41 C 0.1371(6) 0.4215(6) 0.8183(3) 0.143(3) Uani 1 1 d . . . . .
H41A H 0.146532 0.361793 0.847358 0.215 Uiso 1 1 calc R U . . .
H41B H 0.174230 0.508313 0.848447 0.215 Uiso 1 1 calc R U . . .
H41C H 0.042165 0.397861 0.799705 0.215 Uiso 1 1 calc R U . . .
C42 C 0.1979(4) 0.4981(4) 0.7167(2) 0.0742(10) Uani 1 1 d . . . . .
H42A H 0.242501 0.586731 0.745657 0.089 Uiso 1 1 calc R U . . .
H42B H 0.102172 0.481727 0.702519 0.089 Uiso 1 1 calc R U . . .
C43 C 0.2565(3) 0.4882(3) 0.65126(17) 0.0539(7) Uani 1 1 d . . . . .
H43A H 0.196760 0.409624 0.615714 0.065 Uiso 1 1 calc R U . . .
H43B H 0.263209 0.562013 0.629539 0.065 Uiso 1 1 calc R U . . .
C44 C 0.4516(3) 0.4982(3) 0.60551(17) 0.0639(8) Uani 1 1 d . . . . .
H44A H 0.539641 0.495230 0.618222 0.096 Uiso 1 1 calc R U . . .
H44B H 0.399566 0.428542 0.563900 0.096 Uiso 1 1 calc R U . . .
H44C H 0.463095 0.580204 0.593054 0.096 Uiso 1 1 calc R U . . .
O51 O 0.30197(19) 0.17909(17) 0.67710(11) 0.0539(5) Uani 1 1 d D . . . .
C52 C 0.3135(3) 0.1404(3) 0.60339(17) 0.0570(8) Uani 1 1 d D . . . .
H52A H 0.338435 0.065280 0.596943 0.068 Uiso 1 1 calc R U . . .
H52B H 0.382319 0.210563 0.588062 0.068 Uiso 1 1 calc R U . . .
C53 C 0.1777(3) 0.1074(4) 0.56013(19) 0.0666(9) Uani 1 1 d D . . . .
H53A H 0.160157 0.041285 0.515544 0.080 Uiso 1 1 calc R U . . .
H53B H 0.169058 0.183754 0.546749 0.080 Uiso 1 1 calc R U . . .
C54 C 0.0847(3) 0.0578(4) 0.6115(2) 0.0694(9) Uani 1 1 d D . . . .
H54A H 0.038479 -0.036280 0.596772 0.083 Uiso 1 1 calc R U . . .
H54B H 0.016567 0.095811 0.612468 0.083 Uiso 1 1 calc R U . . .
C55 C 0.1720(3) 0.0963(3) 0.68505(17) 0.0552(7) Uani 1 1 d D . . . .
H55A H 0.135778 0.141141 0.721460 0.066 Uiso 1 1 calc R U . . .
H55B H 0.176093 0.020091 0.700905 0.066 Uiso 1 1 calc R U . . .
O61 O 0.3766(3) 0.2922(2) 0.86003(12) 0.0775(7) Uani 1 1 d D . . . .
C62 C 0.4146(8) 0.3786(5) 0.9279(3) 0.075(2) Uani 0.642(10) 1 d D U P C 1
H62A H 0.395915 0.455518 0.924595 0.090 Uiso 0.642(10) 1 calc R U P C 1
H62B H 0.510909 0.404876 0.946724 0.090 Uiso 0.642(10) 1 calc R U P C 1
C63 C 0.3293(10) 0.3032(8) 0.9747(4) 0.106(3) Uani 0.642(10) 1 d D U P C 1
H63A H 0.378390 0.324850 1.024751 0.127 Uiso 0.642(10) 1 calc R U P C 1
H63B H 0.246254 0.319526 0.975962 0.127 Uiso 0.642(10) 1 calc R U P C 1
C64 C 0.300(3) 0.1745(14) 0.9412(9) 0.243(11) Uani 0.642(10) 1 d D U P C 1
H64A H 0.202679 0.124173 0.935415 0.292 Uiso 0.642(10) 1 calc R U P C 1
H64B H 0.347400 0.137689 0.972239 0.292 Uiso 0.642(10) 1 calc R U P C 1
C65 C 0.3427(11) 0.1673(6) 0.8692(4) 0.089(2) Uani 0.642(10) 1 d D U P C 1
H65A H 0.420627 0.142381 0.869185 0.107 Uiso 0.642(10) 1 calc R U P C 1
H65B H 0.268770 0.105963 0.830737 0.107 Uiso 0.642(10) 1 calc R U P C 1
C62' C 0.4794(18) 0.334(3) 0.9203(10) 0.181(10) Uani 0.358(10) 1 d D U P C 2
H62C H 0.516126 0.428474 0.934269 0.217 Uiso 0.358(10) 1 calc R U P C 2
H62D H 0.552569 0.307632 0.906980 0.217 Uiso 0.358(10) 1 calc R U P C 2
C63' C 0.4313(17) 0.2817(17) 0.9822(7) 0.129(6) Uani 0.358(10) 1 d D U P C 2
H63C H 0.495088 0.251322 1.005971 0.155 Uiso 0.358(10) 1 calc R U P C 2
H63D H 0.416473 0.345805 1.018355 0.155 Uiso 0.358(10) 1 calc R U P C 2
C64' C 0.3105(16) 0.1801(10) 0.9496(6) 0.081(4) Uani 0.358(10) 1 d D U P C 2
H64C H 0.239112 0.186350 0.976765 0.097 Uiso 0.358(10) 1 calc R U P C 2
H64D H 0.319663 0.098798 0.952965 0.097 Uiso 0.358(10) 1 calc R U P C 2
C65' C 0.2701(14) 0.1774(12) 0.8733(7) 0.090(4) Uani 0.358(10) 1 d D U P C 2
H65C H 0.181297 0.182828 0.865148 0.108 Uiso 0.358(10) 1 calc R U P C 2
H65D H 0.266646 0.098584 0.841313 0.108 Uiso 0.358(10) 1 calc R U P C 2

loop_
_atom_site_aniso_label
_atom_site_aniso_U_11
_atom_site_aniso_U_22
_atom_site_aniso_U_33
_atom_site_aniso_U_23
_atom_site_aniso_U_13
_atom_site_aniso_U_12
B1 0.0227(11) 0.0325(13) 0.0299(13) 0.0062(10) 0.0022(10) 0.0093(10)
F1 0.0951(14) 0.0680(12) 0.0586(11) -0.0020(9) 0.0146(10) 0.0571(11)
F2 0.0365(8) 0.0736(11) 0.0430(8) 0.0167(8) -0.0042(6) 0.0229(7)
C1 0.0245(10) 0.0242(10) 0.0319(11) 0.0047(9) 0.0041(8) 0.0118(8)
C2 0.0248(10) 0.0245(10) 0.0316(11) 0.0040(9) 0.0030(8) 0.0112(8)
C3 0.0227(10) 0.0327(12) 0.0350(12) 0.0043(9) 0.0012(9) 0.0095(9)
C4 0.0257(11) 0.0360(12) 0.0354(12) 0.0094(10) 0.0093(9) 0.0136(9)
C5 0.0321(11) 0.0269(11) 0.0310(12) 0.0059(9) 0.0054(9) 0.0161(9)
C6 0.0247(10) 0.0285(11) 0.0317(12) 0.0031(9) 0.0013(9) 0.0119(9)
C7 0.0384(13) 0.0452(14) 0.0289(12) 0.0053(10) 0.0053(10) 0.0215(11)
C8 0.048(2) 0.110(5) 0.029(2) 0.010(2) 0.0015(17) 0.034(3)
C9 0.087(4) 0.066(3) 0.038(2) -0.0039(19) 0.006(2) 0.051(3)
C10 0.086(3) 0.064(3) 0.035(2) 0.0164(19) 0.023(2) 0.024(2)
C8' 0.073(8) 0.072(8) 0.031(5) 0.011(5) 0.006(5) 0.040(7)
C9' 0.101(10) 0.050(6) 0.032(5) -0.006(4) 0.008(6) 0.027(6)
C10' 0.057(7) 0.106(11) 0.034(5) 0.008(6) 0.016(5) 0.022(6)
C11 0.0267(11) 0.0289(11) 0.0308(12) 0.0060(9) 0.0019(9) 0.0111(9)
C12 0.0250(10) 0.0283(11) 0.0304(11) 0.0039(9) 0.0029(9) 0.0121(9)
C13 0.0241(11) 0.0408(13) 0.0352(13) 0.0030(10) -0.0006(9) 0.0106(10)
C14 0.0333(12) 0.0533(15) 0.0295(12) 0.0034(11) -0.0044(10) 0.0153(11)
C15 0.0390(13) 0.0500(15) 0.0299(12) 0.0103(11) 0.0037(10) 0.0180(11)
C16 0.0288(12) 0.0483(14) 0.0323(12) 0.0130(11) 0.0059(9) 0.0130(10)
C17 0.0455(15) 0.081(2) 0.0333(14) 0.0201(14) 0.0064(12) 0.0179(15)
C18 0.057(3) 0.151(6) 0.029(2) 0.017(3) 0.0072(19) 0.037(3)
C19 0.185(9) 0.094(4) 0.062(3) 0.045(3) 0.038(4) 0.023(5)
C20 0.070(3) 0.163(7) 0.041(2) 0.025(3) 0.022(2) 0.063(4)
C18' 0.107(16) 0.096(13) 0.048(10) -0.006(9) 0.027(11) -0.011(11)
C19' 0.128(16) 0.165(18) 0.104(14) 0.095(13) 0.020(12) 0.067(13)
C20' 0.079(10) 0.102(14) 0.044(8) 0.028(8) 0.021(7) 0.029(10)
C21 0.0189(10) 0.0325(11) 0.0298(11) 0.0107(9) 0.0085(8) 0.0064(8)
C22 0.0330(12) 0.0424(13) 0.0267(11) 0.0060(10) 0.0067(9) 0.0156(10)
C23 0.0465(14) 0.0452(14) 0.0419(14) 0.0080(11) 0.0178(11) 0.0268(12)
C24 0.0384(13) 0.0570(16) 0.0452(15) 0.0232(12) 0.0162(11) 0.0304(12)
C25 0.0234(11) 0.0499(14) 0.0339(12) 0.0160(11) 0.0047(9) 0.0118(10)
C26 0.0231(10) 0.0353(12) 0.0306(12) 0.0056(9) 0.0038(9) 0.0091(9)
Na1 0.0340(5) 0.0321(5) 0.0458(6) 0.0127(4) 0.0060(4) 0.0126(4)
O31 0.0513(12) 0.0458(11) 0.0677(14) 0.0192(10) -0.0070(10) 0.0029(9)
O32 0.0472(12) 0.0950(17) 0.0620(13) 0.0320(12) 0.0115(10) 0.0392(12)
C31 0.121(3) 0.0375(18) 0.097(3) 0.0042(18) -0.034(3) 0.012(2)
C32 0.0355(16) 0.098(3) 0.090(3) 0.040(2) -0.0031(16) -0.0101(17)
C33 0.0390(18) 0.143(4) 0.078(3) 0.041(3) 0.0050(17) 0.035(2)
C34 0.122(3) 0.132(4) 0.073(2) 0.033(2) 0.024(2) 0.104(3)
O41 0.0859(17) 0.109(2) 0.116(2) 0.0657(17) 0.0612(16) 0.0734(16)
O42 0.0528(12) 0.0732(14) 0.0605(13) 0.0341(11) 0.0112(10) 0.0332(10)
C41 0.162(5) 0.218(6) 0.171(5) 0.129(5) 0.126(5) 0.152(5)
C42 0.070(2) 0.087(3) 0.095(3) 0.037(2) 0.018(2) 0.056(2)
C43 0.0507(16) 0.0481(16) 0.0664(19) 0.0141(14) -0.0021(14) 0.0254(13)
C44 0.066(2) 0.072(2) 0.0561(19) 0.0273(16) 0.0169(16) 0.0226(17)
O51 0.0478(11) 0.0390(10) 0.0642(13) 0.0029(9) 0.0150(9) 0.0070(8)
C52 0.0560(18) 0.0501(17) 0.066(2) 0.0058(14) 0.0197(15) 0.0220(14)
C53 0.0593(19) 0.070(2) 0.068(2) 0.0132(17) 0.0136(16) 0.0231(17)
C54 0.0495(18) 0.072(2) 0.085(2) 0.0380(19) 0.0067(16) 0.0128(16)
C55 0.0507(16) 0.0396(15) 0.072(2) 0.0164(14) 0.0185(15) 0.0093(13)
O61 0.116(2) 0.0561(14) 0.0525(13) 0.0229(11) 0.0130(13) 0.0196(14)
C62 0.100(4) 0.061(3) 0.043(3) 0.011(2) 0.016(3) 0.007(3)
C63 0.118(6) 0.124(6) 0.071(4) 0.026(4) 0.034(4) 0.035(4)
C64 0.265(14) 0.231(13) 0.247(14) 0.063(9) 0.082(9) 0.098(9)
C65 0.120(6) 0.063(4) 0.082(4) 0.037(3) -0.004(4) 0.029(4)
C62' 0.184(13) 0.190(13) 0.160(12) 0.067(9) 0.029(9) 0.052(9)
C63' 0.128(10) 0.176(10) 0.089(8) 0.060(7) 0.030(7) 0.050(8)
C64' 0.126(8) 0.057(6) 0.078(6) 0.059(5) 0.056(6) 0.027(5)
C65' 0.089(7) 0.070(6) 0.106(8) 0.015(6) -0.002(6) 0.032(6)

loop_
_atom_type_symbol
_atom_type_description
_atom_type_scat_dispersion_real
_atom_type_scat_dispersion_imag
_atom_type_scat_source
C C 0.0033 0.0016 'International Tables Vol C Tables 4.2.6.8 and 6.1.1.4'
H H 0.0000 0.0000 'International Tables Vol C Tables 4.2.6.8 and 6.1.1.4'
B B 0.0013 0.0007 'International Tables Vol C Tables 4.2.6.8 and 6.1.1.4'
F F 0.0171 0.0103 'International Tables Vol C Tables 4.2.6.8 and 6.1.1.4'
Na Na 0.0362 0.0249 'International Tables Vol C Tables 4.2.6.8 and 6.1.1.4'
O O 0.0106 0.0060 'International Tables Vol C Tables 4.2.6.8 and 6.1.1.4'

loop_
_geom_angle_atom_site_label_1
_geom_angle_atom_site_label_2
_geom_angle_atom_site_label_3
_geom_angle
_geom_angle_site_symmetry_1
_geom_angle_site_symmetry_3
_geom_angle_publ_flag
C21 B1 C11 116.23(19) . . ?
C21 B1 C1 111.62(18) . . ?
C11 B1 C1 98.54(16) . . ?
C21 B1 H1 107.7(13) . . ?
C11 B1 H1 111.2(13) . . ?
C1 B1 H1 111.5(13) . . ?
C6 C1 C2 117.72(19) . . ?
C6 C1 B1 132.34(19) . . ?
C2 C1 B1 109.92(18) . . ?
C3 C2 C1 120.9(2) . . ?
C3 C2 C12 128.21(19) . . ?
C1 C2 C12 110.81(18) . . ?
C2 C3 C4 119.7(2) . . ?
C2 C3 H3 120.2 . . ?
C4 C3 H3 120.2 . . ?
C3 C4 C5 121.4(2) . . ?
C3 C4 H4 119.3 . . ?
C5 C4 H4 119.3 . . ?
C6 C5 C4 117.7(2) . . ?
C6 C5 C7 122.2(2) . . ?
C4 C5 C7 120.04(19) . . ?
C1 C6 C5 122.5(2) . . ?
C1 C6 H6 118.7 . . ?
C5 C6 H6 118.7 . . ?
C10' C7 C8' 111.6(8) . . ?
C8 C7 C9 109.2(3) . . ?
C10' C7 C5 113.8(5) . . ?
C8' C7 C5 109.3(4) . . ?
C8 C7 C5 113.4(2) . . ?
C9 C7 C5 109.8(2) . . ?
C8 C7 C10 107.3(3) . . ?
C9 C7 C10 107.6(3) . . ?
C5 C7 C10 109.3(2) . . ?
C10' C7 C9' 107.9(8) . . ?
C8' C7 C9' 108.5(8) . . ?
C5 C7 C9' 105.4(4) . . ?
C7 C8 H8A 109.5 . . ?
C7 C8 H8B 109.5 . . ?
H8A C8 H8B 109.5 . . ?
C7 C8 H8C 109.5 . . ?
H8A C8 H8C 109.5 . . ?
H8B C8 H8C 109.5 . . ?
C7 C9 H9A 109.5 . . ?
C7 C9 H9B 109.5 . . ?
H9A C9 H9B 109.5 . . ?
C7 C9 H9C 109.5 . . ?
H9A C9 H9C 109.5 . . ?
H9B C9 H9C 109.5 . . ?
C7 C10 H10A 109.5 . . ?
C7 C10 H10B 109.5 . . ?
H10A C10 H10B 109.5 . . ?
C7 C10 H10C 109.5 . . ?
H10A C10 H10C 109.5 . . ?
H10B C10 H10C 109.5 . . ?
C7 C8' H8'1 109.5 . . ?
C7 C8' H8'2 109.5 . . ?
H8'1 C8' H8'2 109.5 . . ?
C7 C8' H8'3 109.5 . . ?
H8'1 C8' H8'3 109.5 . . ?
H8'2 C8' H8'3 109.5 . . ?
C7 C9' H9'1 109.5 . . ?
C7 C9' H9'2 109.5 . . ?
H9'1 C9' H9'2 109.5 . . ?
C7 C9' H9'3 109.5 . . ?
H9'1 C9' H9'3 109.5 . . ?
H9'2 C9' H9'3 109.5 . . ?
C7 C10' H10D 109.5 . . ?
C7 C10' H10E 109.5 . . ?
H10D C10' H10E 109.5 . . ?
C7 C10' H10F 109.5 . . ?
H10D C10' H10F 109.5 . . ?
H10E C10' H10F 109.5 . . ?
C16 C11 C12 117.1(2) . . ?
C16 C11 B1 132.8(2) . . ?
C12 C11 B1 110.02(18) . . ?
C13 C12 C11 120.8(2) . . ?
C13 C12 C2 128.4(2) . . ?
C11 C12 C2 110.70(18) . . ?
C14 C13 C12 120.2(2) . . ?
C14 C13 H13 119.9 . . ?
C12 C13 H13 119.9 . . ?
C13 C14 C15 121.1(2) . . ?
C13 C14 H14 119.4 . . ?
C15 C14 H14 119.4 . . ?
C14 C15 C16 117.6(2) . . ?
C14 C15 C17 121.5(2) . . ?
C16 C15 C17 120.9(2) . . ?
C11 C16 C15 123.1(2) . . ?
C11 C16 H16 118.4 . . ?
C15 C16 H16 118.4 . . ?
C18' C17 C20' 111.4(14) . . ?
C19 C17 C18 110.5(5) . . ?
C18' C17 C15 112.3(9) . . ?
C19 C17 C15 108.9(3) . . ?
C20' C17 C15 114.1(6) . . ?
C18 C17 C15 112.5(3) . . ?
C19 C17 C20 109.4(5) . . ?
C18 C17 C20 105.6(4) . . ?
C15 C17 C20 109.8(3) . . ?
C18' C17 C19' 106.5(17) . . ?
C20' C17 C19' 105.1(13) . . ?
C15 C17 C19' 106.7(10) . . ?
C17 C18 H18A 109.5 . . ?
C17 C18 H18B 109.5 . . ?
H18A C18 H18B 109.5 . . ?
C17 C18 H18C 109.5 . . ?
H18A C18 H18C 109.5 . . ?
H18B C18 H18C 109.5 . . ?
C17 C19 H19A 109.5 . . ?
C17 C19 H19B 109.5 . . ?
H19A C19 H19B 109.5 . . ?
C17 C19 H19C 109.5 . . ?
H19A C19 H19C 109.5 . . ?
H19B C19 H19C 109.5 . . ?
C17 C20 H20A 109.5 . . ?
C17 C20 H20B 109.5 . . ?
H20A C20 H20B 109.5 . . ?
C17 C20 H20C 109.5 . . ?
H20A C20 H20C 109.5 . . ?
H20B C20 H20C 109.5 . . ?
C17 C18' H18D 109.5 . . ?
C17 C18' H18E 109.5 . . ?
H18D C18' H18E 109.5 . . ?
C17 C18' H18F 109.5 . . ?
H18D C18' H18F 109.5 . . ?
H18E C18' H18F 109.5 . . ?
C17 C19' H19D 109.5 . . ?
C17 C19' H19E 109.5 . . ?
H19D C19' H19E 109.5 . . ?
C17 C19' H19F 109.5 . . ?
H19D C19' H19F 109.5 . . ?
H19E C19' H19F 109.5 . . ?
C17 C20' H20D 109.5 . . ?
C17 C20' H20E 109.5 . . ?
H20D C20' H20E 109.5 . . ?
C17 C20' H20F 109.5 . . ?
H20D C20' H20F 109.5 . . ?
H20E C20' H20F 109.5 . . ?
C22 C21 C26 116.4(2) . . ?
C22 C21 B1 123.37(19) . . ?
C26 C21 B1 120.12(19) . . ?
C23 C22 C21 120.3(2) . . ?
C23 C22 H22 119.9 . . ?
C21 C22 H22 119.9 . . ?
C24 C23 F1 117.4(2) . . ?
C24 C23 C22 124.0(2) . . ?
F1 C23 C22 118.6(2) . . ?
C23 C24 C25 115.3(2) . . ?
C23 C24 H24 122.4 . . ?
C25 C24 H24 122.4 . . ?
F2 C25 C26 118.8(2) . . ?
F2 C25 C24 117.7(2) . . ?
C26 C25 C24 123.5(2) . . ?
C25 C26 C21 120.6(2) . . ?
C25 C26 H26 119.7 . . ?
C21 C26 H26 119.7 . . ?
O51 Na1 O61 94.48(9) . . ?
O51 Na1 O42 92.37(8) . . ?
O61 Na1 O42 160.72(10) . . ?
O51 Na1 O32 89.32(8) . . ?
O61 Na1 O32 92.77(9) . . ?
O42 Na1 O32 105.34(8) . . ?
O51 Na1 O41 94.75(10) . . ?
O61 Na1 O41 90.59(10) . . ?
O42 Na1 O41 70.87(8) . . ?
O32 Na1 O41 174.51(10) . . ?
O51 Na1 O31 158.68(9) . . ?
O61 Na1 O31 93.92(9) . . ?
O42 Na1 O31 86.03(8) . . ?
O32 Na1 O31 70.72(9) . . ?
O41 Na1 O31 104.73(10) . . ?
C32 O31 C31 111.4(3) . . ?
C32 O31 Na1 107.8(2) . . ?
C31 O31 Na1 118.2(2) . . ?
C34 O32 C33 113.5(3) . . ?
C34 O32 Na1 119.5(2) . . ?
C33 O32 Na1 111.8(2) . . ?
O31 C31 H31A 109.5 . . ?
O31 C31 H31B 109.5 . . ?
H31A C31 H31B 109.5 . . ?
O31 C31 H31C 109.5 . . ?
H31A C31 H31C 109.5 . . ?
H31B C31 H31C 109.5 . . ?
O31 C32 C33 109.3(3) . . ?
O31 C32 H32A 109.8 . . ?
C33 C32 H32A 109.8 . . ?
O31 C32 H32B 109.8 . . ?
C33 C32 H32B 109.8 . . ?
H32A C32 H32B 108.3 . . ?
O32 C33 C32 109.6(3) . . ?
O32 C33 H33A 109.8 . . ?
C32 C33 H33A 109.8 . . ?
O32 C33 H33B 109.8 . . ?
C32 C33 H33B 109.8 . . ?
H33A C33 H33B 108.2 . . ?
O32 C34 H34A 109.5 . . ?
O32 C34 H34B 109.5 . . ?
H34A C34 H34B 109.5 . . ?
O32 C34 H34C 109.5 . . ?
H34A C34 H34C 109.5 . . ?
H34B C34 H34C 109.5 . . ?
C42 O41 C41 112.4(3) . . ?
C42 O41 Na1 112.69(19) . . ?
C41 O41 Na1 127.8(3) . . ?
C43 O42 C44 113.3(2) . . ?
C43 O42 Na1 113.45(17) . . ?
C44 O42 Na1 127.50(18) . . ?
O41 C41 H41A 109.5 . . ?
O41 C41 H41B 109.5 . . ?
H41A C41 H41B 109.5 . . ?
O41 C41 H41C 109.5 . . ?
H41A C41 H41C 109.5 . . ?
H41B C41 H41C 109.5 . . ?
O41 C42 C43 114.9(3) . . ?
O41 C42 H42A 108.5 . . ?
C43 C42 H42A 108.5 . . ?
O41 C42 H42B 108.5 . . ?
C43 C42 H42B 108.5 . . ?
H42A C42 H42B 107.5 . . ?
O42 C43 C42 112.4(3) . . ?
O42 C43 H43A 109.1 . . ?
C42 C43 H43A 109.1 . . ?
O42 C43 H43B 109.1 . . ?
C42 C43 H43B 109.1 . . ?
H43A C43 H43B 107.8 . . ?
O42 C44 H44A 109.5 . . ?
O42 C44 H44B 109.5 . . ?
H44A C44 H44B 109.5 . . ?
O42 C44 H44C 109.5 . . ?
H44A C44 H44C 109.5 . . ?
H44B C44 H44C 109.5 . . ?
C52 O51 C55 105.7(2) . . ?
C52 O51 Na1 129.71(17) . . ?
C55 O51 Na1 119.33(17) . . ?
O51 C52 C53 105.5(2) . . ?
O51 C52 H52A 110.6 . . ?
C53 C52 H52A 110.6 . . ?
O51 C52 H52B 110.6 . . ?
C53 C52 H52B 110.6 . . ?
H52A C52 H52B 108.8 . . ?
C52 C53 C54 102.9(3) . . ?
C52 C53 H53A 111.2 . . ?
C54 C53 H53A 111.2 . . ?
C52 C53 H53B 111.2 . . ?
C54 C53 H53B 111.2 . . ?
H53A C53 H53B 109.1 . . ?
C53 C54 C55 105.8(3) . . ?
C53 C54 H54A 110.6 . . ?
C55 C54 H54A 110.6 . . ?
C53 C54 H54B 110.6 . . ?
C55 C54 H54B 110.6 . . ?
H54A C54 H54B 108.7 . . ?
O51 C55 C54 106.4(2) . . ?
O51 C55 H55A 110.4 . . ?
C54 C55 H55A 110.4 . . ?
O51 C55 H55B 110.4 . . ?
C54 C55 H55B 110.4 . . ?
H55A C55 H55B 108.6 . . ?
C65 O61 C62 110.5(4) . . ?
C62' O61 C65' 105.9(8) . . ?
C65 O61 Na1 130.6(3) . . ?
C62' O61 Na1 121.9(7) . . ?
C62 O61 Na1 118.3(3) . . ?
C65' O61 Na1 131.2(5) . . ?
O61 C62 C63 103.2(5) . . ?
O61 C62 H62A 111.1 . . ?
C63 C62 H62A 111.1 . . ?
O61 C62 H62B 111.1 . . ?
C63 C62 H62B 111.1 . . ?
H62A C62 H62B 109.1 . . ?
C64 C63 C62 104.2(8) . . ?
C64 C63 H63A 110.9 . . ?
C62 C63 H63A 110.9 . . ?
C64 C63 H63B 110.9 . . ?
C62 C63 H63B 110.9 . . ?
H63A C63 H63B 108.9 . . ?
C63 C64 C65 110.0(10) . . ?
C63 C64 H64A 109.7 . . ?
C65 C64 H64A 109.7 . . ?
C63 C64 H64B 109.7 . . ?
C65 C64 H64B 109.7 . . ?
H64A C64 H64B 108.2 . . ?
O61 C65 C64 102.4(8) . . ?
O61 C65 H65A 111.3 . . ?
C64 C65 H65A 111.3 . . ?
O61 C65 H65B 111.3 . . ?
C64 C65 H65B 111.3 . . ?
H65A C65 H65B 109.2 . . ?
O61 C62' C63' 111.7(11) . . ?
O61 C62' H62C 109.3 . . ?
C63' C62' H62C 109.3 . . ?
O61 C62' H62D 109.3 . . ?
C63' C62' H62D 109.3 . . ?
H62C C62' H62D 107.9 . . ?
C64' C63' C62' 102.3(10) . . ?
C64' C63' H63C 111.3 . . ?
C62' C63' H63C 111.3 . . ?
C64' C63' H63D 111.3 . . ?
C62' C63' H63D 111.3 . . ?
H63C C63' H63D 109.2 . . ?
C63' C64' C65' 113.3(8) . . ?
C63' C64' H64C 108.9 . . ?
C65' C64' H64C 108.9 . . ?
C63' C64' H64D 108.9 . . ?
C65' C64' H64D 108.9 . . ?
H64C C64' H64D 107.7 . . ?
C64' C65' O61 103.5(8) . . ?
C64' C65' H65C 111.1 . . ?
O61 C65' H65C 111.1 . . ?
C64' C65' H65D 111.1 . . ?
O61 C65' H65D 111.1 . . ?
H65C C65' H65D 109.0 . . ?

loop_
_geom_bond_atom_site_label_1
_geom_bond_atom_site_label_2
_geom_bond_distance
_geom_bond_site_symmetry_2
_geom_bond_publ_flag
B1 C21 1.625(3) . ?
B1 C11 1.629(3) . ?
B1 C1 1.632(3) . ?
B1 H1 1.17(3) . ?
F1 C23 1.373(3) . ?
F2 C25 1.369(3) . ?
C1 C6 1.394(3) . ?
C1 C2 1.409(3) . ?
C2 C3 1.386(3) . ?
C2 C12 1.472(3) . ?
C3 C4 1.388(3) . ?
C3 H3 0.9500 . ?
C4 C5 1.398(3) . ?
C4 H4 0.9500 . ?
C5 C6 1.397(3) . ?
C5 C7 1.542(3) . ?
C6 H6 0.9500 . ?
C7 C10' 1.467(11) . ?
C7 C8' 1.507(11) . ?
C7 C8 1.515(5) . ?
C7 C9 1.520(4) . ?
C7 C10 1.555(5) . ?
C7 C9' 1.591(11) . ?
C8 H8A 0.9800 . ?
C8 H8B 0.9800 . ?
C8 H8C 0.9800 . ?
C9 H9A 0.9800 . ?
C9 H9B 0.9800 . ?
C9 H9C 0.9800 . ?
C10 H10A 0.9800 . ?
C10 H10B 0.9800 . ?
C10 H10C 0.9800 . ?
C8' H8'1 0.9800 . ?
C8' H8'2 0.9800 . ?
C8' H8'3 0.9800 . ?
C9' H9'1 0.9800 . ?
C9' H9'2 0.9800 . ?
C9' H9'3 0.9800 . ?
C10' H10D 0.9800 . ?
C10' H10E 0.9800 . ?
C10' H10F 0.9800 . ?
C11 C16 1.390(3) . ?
C11 C12 1.411(3) . ?
C12 C13 1.390(3) . ?
C13 C14 1.380(3) . ?
C13 H13 0.9500 . ?
C14 C15 1.395(3) . ?
C14 H14 0.9500 . ?
C15 C16 1.402(3) . ?
C15 C17 1.536(3) . ?
C16 H16 0.9500 . ?
C17 C18' 1.46(2) . ?
C17 C19 1.497(7) . ?
C17 C20' 1.514(18) . ?
C17 C18 1.525(6) . ?
C17 C20 1.541(6) . ?
C17 C19' 1.62(2) . ?
C18 H18A 0.9800 . ?
C18 H18B 0.9800 . ?
C18 H18C 0.9800 . ?
C19 H19A 0.9800 . ?
C19 H19B 0.9800 . ?
C19 H19C 0.9800 . ?
C20 H20A 0.9800 . ?
C20 H20B 0.9800 . ?
C20 H20C 0.9800 . ?
C18' H18D 0.9800 . ?
C18' H18E 0.9800 . ?
C18' H18F 0.9800 . ?
C19' H19D 0.9800 . ?
C19' H19E 0.9800 . ?
C19' H19F 0.9800 . ?
C20' H20D 0.9800 . ?
C20' H20E 0.9800 . ?
C20' H20F 0.9800 . ?
C21 C22 1.401(3) . ?
C21 C26 1.404(3) . ?
C22 C23 1.374(3) . ?
C22 H22 0.9500 . ?
C23 C24 1.371(4) . ?
C24 C25 1.375(4) . ?
C24 H24 0.9500 . ?
C25 C26 1.375(3) . ?
C26 H26 0.9500 . ?
Na1 O51 2.302(2) . ?
Na1 O61 2.337(2) . ?
Na1 O42 2.359(2) . ?
Na1 O32 2.393(2) . ?
Na1 O41 2.394(2) . ?
Na1 O31 2.433(2) . ?
O31 C32 1.413(4) . ?
O31 C31 1.419(4) . ?
O32 C34 1.417(4) . ?
O32 C33 1.420(5) . ?
C31 H31A 0.9800 . ?
C31 H31B 0.9800 . ?
C31 H31C 0.9800 . ?
C32 C33 1.471(6) . ?
C32 H32A 0.9900 . ?
C32 H32B 0.9900 . ?
C33 H33A 0.9900 . ?
C33 H33B 0.9900 . ?
C34 H34A 0.9800 . ?
C34 H34B 0.9800 . ?
C34 H34C 0.9800 . ?
O41 C42 1.366(4) . ?
O41 C41 1.413(5) . ?
O42 C43 1.399(3) . ?
O42 C44 1.405(4) . ?
C41 H41A 0.9800 . ?
C41 H41B 0.9800 . ?
C41 H41C 0.9800 . ?
C42 C43 1.457(5) . ?
C42 H42A 0.9900 . ?
C42 H42B 0.9900 . ?
C43 H43A 0.9900 . ?
C43 H43B 0.9900 . ?
C44 H44A 0.9800 . ?
C44 H44B 0.9800 . ?
C44 H44C 0.9800 . ?
O51 C52 1.428(3) . ?
O51 C55 1.429(3) . ?
C52 C53 1.503(4) . ?
C52 H52A 0.9900 . ?
C52 H52B 0.9900 . ?
C53 C54 1.504(4) . ?
C53 H53A 0.9900 . ?
C53 H53B 0.9900 . ?
C54 C55 1.511(4) . ?
C54 H54A 0.9900 . ?
C54 H54B 0.9900 . ?
C55 H55A 0.9900 . ?
C55 H55B 0.9900 . ?
O61 C65 1.396(6) . ?
O61 C62' 1.405(14) . ?
O61 C62 1.410(5) . ?
O61 C65' 1.486(11) . ?
C62 C63 1.495(8) . ?
C62 H62A 0.9900 . ?
C62 H62B 0.9900 . ?
C63 C64 1.416(13) . ?
C63 H63A 0.9900 . ?
C63 H63B 0.9900 . ?
C64 C65 1.486(13) . ?
C64 H64A 0.9900 . ?
C64 H64B 0.9900 . ?
C65 H65A 0.9900 . ?
C65 H65B 0.9900 . ?
C62' C63' 1.466(14) . ?
C62' H62C 0.9900 . ?
C62' H62D 0.9900 . ?
C63' C64' 1.401(14) . ?
C63' H63C 0.9900 . ?
C63' H63D 0.9900 . ?
C64' C65' 1.468(13) . ?
C64' H64C 0.9900 . ?
C64' H64D 0.9900 . ?
C65' H65C 0.9900 . ?
C65' H65D 0.9900 . ?

loop_
_geom_torsion_atom_site_label_1
_geom_torsion_atom_site_label_2
_geom_torsion_atom_site_label_3
_geom_torsion_atom_site_label_4
_geom_torsion
_geom_torsion_site_symmetry_1
_geom_torsion_site_symmetry_2
_geom_torsion_site_symmetry_3
_geom_torsion_site_symmetry_4
_geom_torsion_publ_flag
C21 B1 C1 C6 -60.1(3) . . . . ?
C11 B1 C1 C6 177.1(2) . . . . ?
C21 B1 C1 C2 121.6(2) . . . . ?
C11 B1 C1 C2 -1.2(2) . . . . ?
C6 C1 C2 C3 0.3(3) . . . . ?
B1 C1 C2 C3 178.86(19) . . . . ?
C6 C1 C2 C12 -177.31(18) . . . . ?
B1 C1 C2 C12 1.3(2) . . . . ?
C1 C2 C3 C4 -0.6(3) . . . . ?
C12 C2 C3 C4 176.5(2) . . . . ?
C2 C3 C4 C5 0.3(3) . . . . ?
C3 C4 C5 C6 0.4(3) . . . . ?
C3 C4 C5 C7 -177.3(2) . . . . ?
C2 C1 C6 C5 0.4(3) . . . . ?
B1 C1 C6 C5 -177.8(2) . . . . ?
C4 C5 C6 C1 -0.8(3) . . . . ?
C7 C5 C6 C1 176.9(2) . . . . ?
C6 C5 C7 C10' -177.6(8) . . . . ?
C4 C5 C7 C10' 0.0(8) . . . . ?
C6 C5 C7 C8' 56.8(7) . . . . ?
C4 C5 C7 C8' -125.6(7) . . . . ?
C6 C5 C7 C8 10.8(4) . . . . ?
C4 C5 C7 C8 -171.7(3) . . . . ?
C6 C5 C7 C9 -111.7(3) . . . . ?
C4 C5 C7 C9 65.9(3) . . . . ?
C6 C5 C7 C10 130.5(3) . . . . ?
C4 C5 C7 C10 -52.0(3) . . . . ?
C6 C5 C7 C9' -59.6(6) . . . . ?
C4 C5 C7 C9' 118.0(6) . . . . ?
C21 B1 C11 C16 65.4(3) . . . . ?
C1 B1 C11 C16 -175.3(2) . . . . ?
C21 B1 C11 C12 -118.6(2) . . . . ?
C1 B1 C11 C12 0.7(2) . . . . ?
C16 C11 C12 C13 -0.6(3) . . . . ?
B1 C11 C12 C13 -177.3(2) . . . . ?
C16 C11 C12 C2 176.7(2) . . . . ?
B1 C11 C12 C2 0.0(2) . . . . ?
C3 C2 C12 C13 -1.1(4) . . . . ?
C1 C2 C12 C13 176.2(2) . . . . ?
C3 C2 C12 C11 -178.2(2) . . . . ?
C1 C2 C12 C11 -0.8(3) . . . . ?
C11 C12 C13 C14 1.0(3) . . . . ?
C2 C12 C13 C14 -175.8(2) . . . . ?
C12 C13 C14 C15 -0.5(4) . . . . ?
C13 C14 C15 C16 -0.4(4) . . . . ?
C13 C14 C15 C17 178.2(3) . . . . ?
C12 C11 C16 C15 -0.3(4) . . . . ?
B1 C11 C16 C15 175.5(2) . . . . ?
C14 C15 C16 C11 0.8(4) . . . . ?
C17 C15 C16 C11 -177.8(2) . . . . ?
C14 C15 C17 C18' 49.5(17) . . . . ?
C16 C15 C17 C18' -132.0(17) . . . . ?
C14 C15 C17 C19 -110.6(5) . . . . ?
C16 C15 C17 C19 67.9(6) . . . . ?
C14 C15 C17 C20' 177.5(11) . . . . ?
C16 C15 C17 C20' -4.0(12) . . . . ?
C14 C15 C17 C18 12.3(5) . . . . ?
C16 C15 C17 C18 -169.2(4) . . . . ?
C14 C15 C17 C20 129.7(4) . . . . ?
C16 C15 C17 C20 -51.8(5) . . . . ?
C14 C15 C17 C19' -66.9(14) . . . . ?
C16 C15 C17 C19' 111.6(14) . . . . ?
C11 B1 C21 C22 7.5(3) . . . . ?
C1 B1 C21 C22 -104.5(2) . . . . ?
C11 B1 C21 C26 -176.05(19) . . . . ?
C1 B1 C21 C26 72.0(2) . . . . ?
C26 C21 C22 C23 -2.1(3) . . . . ?
B1 C21 C22 C23 174.5(2) . . . . ?
C21 C22 C23 C24 1.5(4) . . . . ?
C21 C22 C23 F1 -177.2(2) . . . . ?
F1 C23 C24 C25 178.3(2) . . . . ?
C22 C23 C24 C25 -0.4(4) . . . . ?
C23 C24 C25 F2 180.0(2) . . . . ?
C23 C24 C25 C26 0.1(4) . . . . ?
F2 C25 C26 C21 179.34(19) . . . . ?
C24 C25 C26 C21 -0.8(4) . . . . ?
C22 C21 C26 C25 1.7(3) . . . . ?
B1 C21 C26 C25 -175.0(2) . . . . ?
C31 O31 C32 C33 177.3(3) . . . . ?
Na1 O31 C32 C33 -51.4(3) . . . . ?
C34 O32 C33 C32 -179.2(3) . . . . ?
Na1 O32 C33 C32 -40.3(3) . . . . ?
O31 C32 C33 O32 63.4(4) . . . . ?
C41 O41 C42 C43 -174.1(4) . . . . ?
Na1 O41 C42 C43 32.8(4) . . . . ?
C44 O42 C43 C42 -169.3(3) . . . . ?
Na1 O42 C43 C42 35.3(3) . . . . ?
O41 C42 C43 O42 -46.5(4) . . . . ?
C55 O51 C52 C53 38.3(3) . . . . ?
Na1 O51 C52 C53 -115.4(2) . . . . ?
O51 C52 C53 C54 -31.8(3) . . . . ?
C52 C53 C54 C55 14.0(4) . . . . ?
C52 O51 C55 C54 -28.7(3) . . . . ?
Na1 O51 C55 C54 128.2(2) . . . . ?
C53 C54 C55 O51 8.3(4) . . . . ?
C65 O61 C62 C63 -32.8(8) . . . . ?
Na1 O61 C62 C63 155.2(5) . . . . ?
O61 C62 C63 C64 25.1(15) . . . . ?
C62 C63 C64 C65 -10(2) . . . . ?
C62 O61 C65 C64 26.0(14) . . . . ?
Na1 O61 C65 C64 -163.3(11) . . . . ?
C63 C64 C65 O61 -9(2) . . . . ?
C65' O61 C62' C63' -19(2) . . . . ?
Na1 O61 C62' C63' 172.0(14) . . . . ?
O61 C62' C63' C64' 17(3) . . . . ?
C62' C63' C64' C65' -9(2) . . . . ?
C63' C64' C65' O61 -1.8(18) . . . . ?
C62' O61 C65' C64' 12.1(17) . . . . ?
Na1 O61 C65' C64' -180.0(7) . . . . ?
